data_4515565
loop_
_publ_author_name
'Teng, Shenghan'
'Tessensohn, Malcolm E.'
'Webster, Richard D.'
'Zhou, Jianrong Steve'

_publ_section_title
;
 Palladium-Catalyzed Intermolecular Heck-Type Reaction of Epoxides
;
_journal_issue 8
_journal_name_full 'ACS Catalysis'
_journal_page_first 7439
_journal_paper_doi 10.1021/acscatal.8b02029
_journal_volume 8
_journal_year 2018
_chemical_absolute_configuration unk
_chemical_formula_sum 'C14 H14 O3'
_chemical_formula_weight 230.25
_space_group_crystal_system orthorhombic
_space_group_IT_number 29
_space_group_name_Hall 'P 2c -2ac'
_space_group_name_H-M_alt 'P c a 21'
_atom_sites_solution_hydrogens geom
_atom_sites_solution_primary dual
_cell_angle_alpha 90
_cell_angle_beta 90
_cell_angle_gamma 90
_cell_formula_units_Z 4
_cell_length_a 11.7373(19)
_cell_length_b 4.4310(7)
_cell_length_c 21.078(3)
_cell_measurement_reflns_used 5476
_cell_measurement_temperature 100.(2)
_cell_measurement_theta_max 28.1151
_cell_measurement_theta_min 3.4716
_cell_volume 1096.2(3)
_computing_cell_refinement 'SAINT V8.38A (Bruker AXS Inc., 2017)'
_computing_data_collection 'APEX3 (Bruker AXS Inc., 2017)'
_computing_data_reduction 'SAINT V8.38A (Bruker AXS Inc., 2017)'
_computing_publication_material 'APEX3 (Bruker AXS Inc., 2017)'
_computing_structure_refinement 'SHELXL-2016/6 (Sheldrick, 2016)'
_computing_structure_solution 'XS, VERSION 2013/1'
_diffrn_ambient_temperature 100.(2)
_diffrn_detector_area_resol_mean 7.4074
_diffrn_measured_fraction_theta_full 0.998
_diffrn_measured_fraction_theta_max 0.998
_diffrn_measurement_device_type 'Photon II CPADs detector'
_diffrn_measurement_method 'phi and omega scans'
_diffrn_radiation_monochromator 'Multilayer Mirror'
_diffrn_radiation_type MoK\a
_diffrn_radiation_wavelength 0.71073
_diffrn_reflns_av_R_equivalents 0.0726
_diffrn_reflns_av_unetI/netI 0.0590
_diffrn_reflns_limit_h_max 15
_diffrn_reflns_limit_h_min -15
_diffrn_reflns_limit_k_max 5
_diffrn_reflns_limit_k_min -5
_diffrn_reflns_limit_l_max 28
_diffrn_reflns_limit_l_min -28
_diffrn_reflns_number 12181
_diffrn_reflns_theta_full 28.42
_diffrn_reflns_theta_max 28.42
_diffrn_reflns_theta_min 3.47
_diffrn_source 'Incoatec microfocus source'
_diffrn_source_type 'Bruker D8 Quest'
_exptl_absorpt_coefficient_mu 0.098
_exptl_absorpt_correction_T_max 0.99
_exptl_absorpt_correction_T_min 0.54
_exptl_absorpt_correction_type multi-scan
_exptl_absorpt_process_details
;
SADABS-2016/2 - Bruker AXS area detector scaling and absorption correction
;
_exptl_crystal_colour colourless
_exptl_crystal_density_diffrn 1.395
_exptl_crystal_density_method 'not measured'
_exptl_crystal_description block
_exptl_crystal_F_000 488
_exptl_crystal_size_max 0.200
_exptl_crystal_size_mid 0.140
_exptl_crystal_size_min 0.120
_refine_diff_density_max 0.312
_refine_diff_density_min -0.286
_refine_ls_abs_structure_details
;

Flack x determined using 851 quotients [(I+)-(I-)]/[(I+)+(I-)]
(Parsons, Flack and Wagner, Acta Cryst. B69 (2013) 249-259).
;
_refine_ls_abs_structure_Flack -0.5(9)
_refine_ls_extinction_method none
_refine_ls_goodness_of_fit_ref 1.145
_refine_ls_hydrogen_treatment constr
_refine_ls_matrix_type full
_refine_ls_number_parameters 155
_refine_ls_number_reflns 2629
_refine_ls_number_restraints 1
_refine_ls_restrained_S_all 1.145
_refine_ls_R_factor_all 0.0724
_refine_ls_R_factor_gt 0.0613
_refine_ls_shift/su_max 0.000
_refine_ls_shift/su_mean 0.000
_refine_ls_structure_factor_coef Fsqd
_refine_ls_weighting_details 'w=1/[\s^2^(Fo^2^)+(0.0373P)^2^+1.3347P] where P=(Fo^2^+2Fc^2^)/3'
_refine_ls_weighting_scheme calc
_refine_ls_wR_factor_gt 0.1482
_refine_ls_wR_factor_ref 0.1541
_reflns_number_gt 2253
_reflns_number_total 2629
_reflns_threshold_expression 'I > 2\s(I)'
_cod_data_source_file cs8b02029_si_006.cif
_cod_data_source_block zhou99m
_cod_depositor_comments
;
The following automatic conversions were performed:

data item '_exptl_absorpt_correction_type' value 'Multi-Scan' was
changed to 'multi-scan' in accordance with the
/home/data/users/saulius/crontab/automatic-downloads/current/ACS/lib/dictionaries/cif_core.dic
dictionary named 'cif_core.dic' version 2.4.2 last updated on
2011-04-26.

Automatic conversion script
Id: cif_fix_values 6909 2019-04-08 15:41:33Z antanas 
;
_cod_database_code 4515565

loop_
_space_group_symop_operation_xyz
'x, y, z'
'-x, -y, z+1/2'
'x+1/2, -y, z'
'-x+1/2, y, z+1/2'

loop_
_atom_site_type_symbol
_atom_site_label
_atom_site_fract_x
_atom_site_fract_y
_atom_site_fract_z
_atom_site_U_iso_or_equiv
_atom_site_adp_type
_atom_site_calc_flag
_atom_site_refinement_flags_adp
_atom_site_refinement_flags_posn
_atom_site_occupancy
C C1 0.7743(3) 1.1985(11) 0.2225(2) 0.0254(9) Uani d . . 1
C C2 0.8829(4) 1.0860(9) 0.1997(2) 0.0225(8) Uani d . . 1
C C3 0.9427(4) 0.8922(10) 0.2361(2) 0.0230(9) Uani d . . 1
H H3 1.014975 0.823711 0.221868 0.028 Uiso calc U R 1
C C4 0.8995(4) 0.7864(10) 0.2962(2) 0.0238(9) Uani d . . 1
C C5 0.9583(4) 0.5843(10) 0.3356(2) 0.0275(10) Uani d . . 1
H H5 1.031262 0.511961 0.323313 0.033 Uiso calc U R 1
C C6 0.9105(4) 0.4897(13) 0.3922(2) 0.0342(11) Uani d . . 1
H H6 0.950248 0.351731 0.418703 0.041 Uiso calc U R 1
C C7 0.8029(5) 0.5988(12) 0.4103(2) 0.0339(11) Uani d . . 1
H H7 0.770402 0.534237 0.449254 0.041 Uiso calc U R 1
C C8 0.7441(4) 0.7973(11) 0.3726(2) 0.0312(10) Uani d . . 1
H H8 0.671311 0.86984 0.384971 0.037 Uiso calc U R 1
C C9 0.7934(4) 0.8904(11) 0.3156(2) 0.0256(9) Uani d . . 1
C C10 0.9226(3) 1.2028(10) 0.1360(2) 0.0228(8) Uani d . . 1
H H10 0.926173 1.427847 0.139107 0.027 Uiso calc U R 1
C C11 0.8419(4) 1.1241(10) 0.0794(2) 0.0234(8) Uani d . . 1
H H11 0.795521 0.941258 0.08977 0.028 Uiso calc U R 1
C C12 0.9213(4) 1.0582(12) 0.0230(2) 0.0304(10) Uani d . . 1
H H12A 0.921705 0.839768 0.01311 0.036 Uiso calc U R 1
H H12B 0.896016 1.170143 -0.015139 0.036 Uiso calc U R 1
C C13 1.0405(4) 1.1630(12) 0.0435(2) 0.0286(10) Uani d . . 1
H H13A 1.100925 1.048414 0.021307 0.034 Uiso calc U R 1
H H13B 1.051297 1.381302 0.035536 0.034 Uiso calc U R 1
C C14 1.0400(4) 1.0936(11) 0.1148(2) 0.0253(9) Uani d . . 1
H H14A 1.049366 0.874765 0.122635 0.03 Uiso calc U R 1
H H14B 1.101451 1.204628 0.136945 0.03 Uiso calc U R 1
O O1 0.7331(3) 1.0917(8) 0.27914(14) 0.0292(8) Uani d . . 1
O O2 0.7144(3) 1.3831(8) 0.19532(15) 0.0314(8) Uani d . . 1
O O3 0.7696(3) 1.3674(8) 0.06286(16) 0.0318(8) Uani d . . 1
H H3A 0.731318 1.4196 0.094691 0.048 Uiso calc U R 1

loop_
_atom_site_aniso_label
_atom_site_aniso_U_11
_atom_site_aniso_U_22
_atom_site_aniso_U_33
_atom_site_aniso_U_12
_atom_site_aniso_U_13
_atom_site_aniso_U_23
C1 0.0166(18) 0.035(2) 0.025(2) -0.0051(19) 0.0009(16) -0.0037(19)
C2 0.0208(19) 0.021(2) 0.0258(18) -0.0034(17) 0.0010(16) -0.0022(18)
C3 0.019(2) 0.025(2) 0.0245(19) -0.0012(16) 0.0013(16) -0.0030(17)
C4 0.025(2) 0.021(2) 0.025(2) 0.0010(18) 0.0003(17) -0.0026(17)
C5 0.029(2) 0.022(2) 0.031(2) 0.0001(19) -0.0033(18) -0.0009(18)
C6 0.038(3) 0.037(3) 0.027(2) -0.006(2) -0.006(2) 0.002(2)
C7 0.037(3) 0.042(3) 0.023(2) -0.011(2) 0.0020(19) -0.001(2)
C8 0.026(2) 0.042(3) 0.025(2) -0.012(2) 0.0030(19) -0.006(2)
C9 0.021(2) 0.032(2) 0.0237(19) -0.0073(18) -0.0001(16) -0.0032(19)
C10 0.0187(19) 0.024(2) 0.0256(19) -0.0010(18) 0.0012(16) 0.0010(17)
C11 0.0213(19) 0.024(2) 0.0250(19) 0.0005(18) -0.0025(17) 0.0018(16)
C12 0.030(2) 0.037(3) 0.024(2) 0.001(2) -0.0004(17) -0.0020(19)
C13 0.022(2) 0.039(3) 0.025(2) 0.000(2) 0.0031(17) 0.0033(19)
C14 0.0164(19) 0.032(2) 0.027(2) 0.0001(17) 0.0009(17) 0.0013(18)
O1 0.0206(15) 0.042(2) 0.0253(16) 0.0007(14) 0.0028(12) -0.0010(14)
O2 0.0219(15) 0.043(2) 0.0293(16) 0.0020(14) 0.0008(13) -0.0017(15)
O3 0.0291(17) 0.0370(19) 0.0293(16) 0.0063(15) -0.0024(13) 0.0035(16)

loop_
_atom_type_symbol
_atom_type_description
_atom_type_scat_dispersion_real
_atom_type_scat_dispersion_imag
_atom_type_scat_source
C C 0.0033 0.0016 'International Tables Vol C Tables 4.2.6.8 and 6.1.1.4'
H H 0.0000 0.0000 'International Tables Vol C Tables 4.2.6.8 and 6.1.1.4'
O O 0.0106 0.0060 'International Tables Vol C Tables 4.2.6.8 and 6.1.1.4'

loop_
_geom_angle_atom_site_label_1
_geom_angle_atom_site_label_2
_geom_angle_atom_site_label_3
_geom_angle
O2 C1 O1 115.8(4)
O2 C1 C2 125.4(4)
O1 C1 C2 118.7(4)
C3 C2 C1 119.1(4)
C3 C2 C10 124.3(4)
C1 C2 C10 116.6(4)
C2 C3 C4 121.6(4)
C9 C4 C5 118.6(4)
C9 C4 C3 117.7(4)
C5 C4 C3 123.7(4)
C6 C5 C4 120.3(5)
C5 C6 C7 119.6(5)
C8 C7 C6 121.0(4)
C7 C8 C9 118.7(5)
O1 C9 C4 120.8(4)
O1 C9 C8 117.4(4)
C4 C9 C8 121.8(4)
C2 C10 C14 115.5(4)
C2 C10 C11 114.4(3)
C14 C10 C11 104.6(3)
O3 C11 C12 108.5(4)
O3 C11 C10 112.4(4)
C12 C11 C10 105.4(3)
C13 C12 C11 106.0(4)
C14 C13 C12 102.3(4)
C10 C14 C13 103.1(4)
C1 O1 C9 121.9(3)

loop_
_geom_bond_atom_site_label_1
_geom_bond_atom_site_label_2
_geom_bond_distance
C1 O2 1.222(6)
C1 O1 1.372(5)
C1 C2 1.451(6)
C2 C3 1.349(6)
C2 C10 1.511(6)
C3 C4 1.443(6)
C4 C9 1.390(6)
C4 C5 1.402(6)
C5 C6 1.384(7)
C6 C7 1.405(7)
C7 C8 1.372(7)
C8 C9 1.395(6)
C9 O1 1.374(5)
C10 C14 1.528(6)
C10 C11 1.563(6)
C11 O3 1.416(5)
C11 C12 1.539(6)
C12 C13 1.537(6)
C13 C14 1.532(6)
